data_4025523
loop_
_publ_author_name
'Christopher D. Bray'
'Giorgio de Faveri'

_publ_contact_author_address
;School of Biological and Chemical Sciences
The Joseph Priestley Building
Queen Mary University of London
MIle End Road
London
E1 4NS
;
_publ_contact_author_email c.bray@qmul.ac.uk
_publ_contact_author_fax '+44 (0)20 7882 7427'
_publ_contact_author_name 'Dr Christopher D. Bray'
_publ_contact_author_phone '+44 (0)20 7882 3271'
_publ_section_title
;
 Stereocontrolled Synthesis of trans-Cyclopropyl Sulfones from Terminal
 Epoxides
;
_journal_name_full 'Journal of Organic Chemistry'
_journal_page_first 4652
_journal_page_last 4655
_journal_paper_doi 10.1021/jo100844g
_journal_volume 75
_journal_year 2010
_chemical_absolute_configuration rm
_chemical_formula_sum 'C17 H18 O3 S'
_chemical_formula_weight 302.37
_chemical_name_systematic
;
 ?
;
_space_group_IT_number 19
_symmetry_cell_setting orthorhombic
_symmetry_Int_Tables_number 19
_symmetry_space_group_name_Hall 'P 2ac 2ab'
_symmetry_space_group_name_H-M 'P 21 21 21'
_atom_sites_solution_hydrogens geom
_atom_sites_solution_primary direct
_atom_sites_solution_secondary difmap
_audit_creation_method SHELXL-97
_cell_angle_alpha 90.00
_cell_angle_beta 90.00
_cell_angle_gamma 90.00
_cell_formula_units_Z 4
_cell_length_a 5.5094(8)
_cell_length_b 8.0322(12)
_cell_length_c 34.254(5)
_cell_measurement_reflns_used 15286
_cell_measurement_temperature 120(2)
_cell_measurement_theta_max 27.48
_cell_measurement_theta_min 2.91
_cell_volume 1515.8(4)
_computing_cell_refinement 'DENZO (Otwinowski & Minor, 1997) & COLLECT (Hooft, R.W.W., 1998)'
_computing_data_collection 'COLLECT (Hooft, R.W.W., 1998)'
_computing_data_reduction 'DENZO (Otwinowski & Minor, 1997) & COLLECT (Hooft, R.W.W., 1998)'
_computing_molecular_graphics 'Ortep-3 for Windows (Farrugia, 1997)'
_computing_publication_material 'WinGX publication routines (Farrugia, 1999)'
_computing_structure_refinement 'SHELXL-97 (Sheldrick, 2008)'
_computing_structure_solution 'SHELXS-97 (Sheldrick, 2008)'
_diffrn_ambient_temperature 120(2)
_diffrn_detector_area_resol_mean '4096x4096pixels / 62x62mm'
_diffrn_measured_fraction_theta_full 0.973
_diffrn_measured_fraction_theta_max 0.973
_diffrn_measurement_device_type 'Bruker-Nonius APEX II CCD camera on \k-goniostat'
_diffrn_measurement_method '\f & \w scans'
_diffrn_radiation_monochromator '10cm confocal mirrors'
_diffrn_radiation_source 'Bruker-Nonius FR591 rotating anode'
_diffrn_radiation_type MoK\a
_diffrn_radiation_wavelength 0.71073
_diffrn_reflns_av_R_equivalents 0.0815
_diffrn_reflns_av_sigmaI/netI 0.1050
_diffrn_reflns_limit_h_max 6
_diffrn_reflns_limit_h_min -6
_diffrn_reflns_limit_k_max 8
_diffrn_reflns_limit_k_min -9
_diffrn_reflns_limit_l_max 33
_diffrn_reflns_limit_l_min -39
_diffrn_reflns_number 5445
_diffrn_reflns_theta_full 24.40
_diffrn_reflns_theta_max 24.40
_diffrn_reflns_theta_min 3.10
_exptl_absorpt_coefficient_mu 0.221
_exptl_absorpt_correction_T_max 0.9891
_exptl_absorpt_correction_T_min 0.9677
_exptl_absorpt_correction_type multi-scan
_exptl_absorpt_process_details 'SADABS 2007/2 (Sheldrick, G.M., 2007)'
_exptl_crystal_colour colourless
_exptl_crystal_density_diffrn 1.325
_exptl_crystal_density_method 'not measured'
_exptl_crystal_description Block
_exptl_crystal_F_000 640
_exptl_crystal_size_max 0.15
_exptl_crystal_size_mid 0.08
_exptl_crystal_size_min 0.05
_refine_diff_density_max 0.571
_refine_diff_density_min -0.432
_refine_diff_density_rms 0.094
_refine_ls_abs_structure_details 'Flack H D (1983), Acta Cryst. A39, 876-881'
_refine_ls_abs_structure_Flack 0.2(3)
_refine_ls_extinction_method none
_refine_ls_goodness_of_fit_ref 1.091
_refine_ls_hydrogen_treatment constr
_refine_ls_matrix_type full
_refine_ls_number_parameters 190
_refine_ls_number_reflns 2290
_refine_ls_number_restraints 0
_refine_ls_restrained_S_all 1.091
_refine_ls_R_factor_all 0.1181
_refine_ls_R_factor_gt 0.0883
_refine_ls_shift/su_max 0.000
_refine_ls_shift/su_mean 0.000
_refine_ls_structure_factor_coef Fsqd
_refine_ls_weighting_details 'calc w=1/[\s^2^(Fo^2^)+(0.0000P)^2^+6.9691P] where P=(Fo^2^+2Fc^2^)/3'
_refine_ls_weighting_scheme calc
_refine_ls_wR_factor_gt 0.1719
_refine_ls_wR_factor_ref 0.1899
_reflns_number_gt 1772
_reflns_number_total 2290
_reflns_threshold_expression >2\s(I)
_cod_data_source_file jo100844g_si_002.cif
_cod_data_source_block cb005
_cod_depositor_comments
;
The following automatic conversions were performed:

'_exptl_absorpt_correction_type' value 'Multi-scan' changed to
'multi-scan' according to the built-in table from CIF Core dictionary
named 'cif_core.dic' version 2.4.1 from 2010-06-29.

Automatic conversion script
Id: cif_fix_values 1646 2011-03-28 12:23:43Z adriana 
;
_cod_database_code 4025523

loop_
_symmetry_equiv_pos_as_xyz
'x, y, z'
'-x+1/2, -y, z+1/2'
'-x, y+1/2, -z+1/2'
'x+1/2, -y+1/2, -z'

loop_
_atom_site_label
_atom_site_type_symbol
_atom_site_fract_x
_atom_site_fract_y
_atom_site_fract_z
_atom_site_U_iso_or_equiv
_atom_site_adp_type
_atom_site_occupancy
_atom_site_symmetry_multiplicity
_atom_site_calc_flag
_atom_site_refinement_flags
_atom_site_disorder_assembly
_atom_site_disorder_group
C1 C 0.4303(12) 0.6076(9) 0.9541(2) 0.0223(16) Uani 1 1 d . . .
H1 H 0.2531 0.6334 0.9522 0.027 Uiso 1 1 calc R . .
C2 C 0.4983(16) 0.4229(10) 0.9581(2) 0.036(2) Uani 1 1 d . . .
H2 H 0.6557 0.3896 0.9459 0.044 Uiso 1 1 calc R . .
C3 C 0.5180(16) 0.5377(9) 0.99299(19) 0.033(2) Uani 1 1 d . . .
H3A H 0.6827 0.5693 1.0019 0.040 Uiso 1 1 calc R . .
H3B H 0.3970 0.5247 1.0141 0.040 Uiso 1 1 calc R . .
C4 C 0.2943(17) 0.3023(10) 0.9533(2) 0.042(2) Uani 1 1 d . . .
H4A H 0.3440 0.1907 0.9626 0.051 Uiso 1 1 calc R . .
H4B H 0.1522 0.3389 0.9687 0.051 Uiso 1 1 calc R . .
C5 C 0.0637(13) 0.1652(9) 0.9042(2) 0.0274(18) Uani 1 1 d . . .
H5A H -0.0963 0.1916 0.9158 0.033 Uiso 1 1 calc R . .
H5B H 0.1210 0.0587 0.9155 0.033 Uiso 1 1 calc R . .
C6 C 0.0394(13) 0.1485(9) 0.8607(2) 0.0269(18) Uani 1 1 d . . .
C7 C 0.2129(14) 0.2123(9) 0.8355(2) 0.0308(19) Uani 1 1 d . . .
H7 H 0.3478 0.2717 0.8457 0.037 Uiso 1 1 calc R . .
C8 C 0.1911(14) 0.1902(10) 0.7955(2) 0.036(2) Uani 1 1 d . . .
H8 H 0.3098 0.2357 0.7784 0.044 Uiso 1 1 calc R . .
C9 C -0.0048(15) 0.1011(11) 0.7802(2) 0.035(2) Uani 1 1 d . . .
H9 H -0.0183 0.0819 0.7529 0.042 Uiso 1 1 calc R . .
C10 C -0.1781(15) 0.0416(10) 0.8056(2) 0.036(2) Uani 1 1 d . . .
H10 H -0.3138 -0.0176 0.7957 0.043 Uiso 1 1 calc R . .
C11 C -0.1584(14) 0.0662(9) 0.8450(2) 0.0334(19) Uani 1 1 d . . .
H11 H -0.2824 0.0262 0.8618 0.040 Uiso 1 1 calc R . .
C12 C 0.5794(13) 0.6816(9) 0.8789(2) 0.0288(18) Uani 1 1 d . . .
C13 C 0.7391(14) 0.5690(9) 0.8613(2) 0.0268(17) Uani 1 1 d . . .
H13 H 0.8694 0.5214 0.8756 0.032 Uiso 1 1 calc R . .
C14 C 0.7024(15) 0.5283(9) 0.8222(2) 0.034(2) Uani 1 1 d . . .
H14 H 0.8121 0.4553 0.8093 0.041 Uiso 1 1 calc R . .
C15 C 0.5046(16) 0.5944(10) 0.8017(2) 0.036(2) Uani 1 1 d . . .
H15 H 0.4806 0.5665 0.7750 0.043 Uiso 1 1 calc R . .
C16 C 0.3423(15) 0.7015(10) 0.8206(2) 0.035(2) Uani 1 1 d . . .
H16 H 0.2071 0.7454 0.8068 0.043 Uiso 1 1 calc R . .
C17 C 0.3774(13) 0.7434(10) 0.8589(2) 0.0281(16) Uani 1 1 d . . .
H17 H 0.2650 0.8141 0.8718 0.034 Uiso 1 1 calc R . .
O1 O 0.8722(9) 0.6963(7) 0.93802(15) 0.0388(14) Uani 1 1 d . . .
O2 O 0.5426(10) 0.9086(6) 0.93355(15) 0.0355(14) Uani 1 1 d . . .
O3 O 0.2328(11) 0.2949(6) 0.91313(14) 0.0377(14) Uani 1 1 d . . .
S1 S 0.6238(3) 0.7364(2) 0.92823(6) 0.0297(5) Uani 1 1 d . . .

loop_
_atom_site_aniso_label
_atom_site_aniso_U_11
_atom_site_aniso_U_22
_atom_site_aniso_U_33
_atom_site_aniso_U_23
_atom_site_aniso_U_13
_atom_site_aniso_U_12
C1 0.006(3) 0.028(4) 0.034(4) -0.004(3) -0.005(3) -0.003(3)
C2 0.039(5) 0.028(4) 0.043(5) 0.005(4) 0.000(4) 0.007(4)
C3 0.046(5) 0.034(5) 0.020(4) -0.007(3) 0.004(4) 0.012(4)
C4 0.064(6) 0.022(5) 0.040(5) -0.004(4) -0.009(4) -0.009(4)
C5 0.021(4) 0.021(4) 0.040(4) 0.012(3) -0.003(3) 0.003(3)
C6 0.021(4) 0.025(4) 0.035(4) -0.002(3) 0.002(3) 0.007(3)
C7 0.027(4) 0.026(5) 0.040(4) -0.004(3) 0.004(3) 0.001(4)
C8 0.031(5) 0.036(5) 0.042(5) -0.002(4) 0.003(4) -0.005(4)
C9 0.040(5) 0.040(5) 0.026(4) -0.003(4) -0.009(4) 0.010(4)
C10 0.036(5) 0.035(5) 0.036(5) 0.004(4) -0.008(4) -0.007(4)
C11 0.024(4) 0.028(5) 0.048(5) 0.006(4) 0.002(4) -0.004(4)
C12 0.024(4) 0.020(4) 0.042(4) 0.001(3) 0.002(4) -0.001(3)
C13 0.017(4) 0.023(4) 0.041(5) 0.005(3) -0.002(4) 0.001(4)
C14 0.042(5) 0.027(5) 0.034(4) -0.002(4) 0.010(4) 0.004(4)
C15 0.040(5) 0.040(5) 0.027(4) 0.001(4) -0.004(4) -0.007(4)
C16 0.034(4) 0.037(5) 0.035(4) 0.008(4) -0.006(4) -0.002(4)
C17 0.024(4) 0.025(4) 0.036(4) -0.006(3) -0.001(3) 0.002(4)
O1 0.022(3) 0.047(3) 0.047(3) -0.015(3) -0.008(3) 0.004(3)
O2 0.048(3) 0.014(3) 0.045(3) -0.008(2) -0.002(3) -0.002(2)
O3 0.062(4) 0.022(3) 0.029(3) 0.004(2) -0.006(3) -0.012(3)
S1 0.0276(10) 0.0263(10) 0.0352(10) -0.0049(9) -0.0037(9) -0.0005(9)

loop_
_atom_type_symbol
_atom_type_description
_atom_type_scat_dispersion_real
_atom_type_scat_dispersion_imag
_atom_type_scat_source
C C 0.0033 0.0016 'International Tables Vol C Tables 4.2.6.8 and 6.1.1.4'
H H 0.0000 0.0000 'International Tables Vol C Tables 4.2.6.8 and 6.1.1.4'
O O 0.0106 0.0060 'International Tables Vol C Tables 4.2.6.8 and 6.1.1.4'
S S 0.1246 0.1234 'International Tables Vol C Tables 4.2.6.8 and 6.1.1.4'

loop_
_geom_angle_atom_site_label_1
_geom_angle_atom_site_label_2
_geom_angle_atom_site_label_3
_geom_angle
_geom_angle_site_symmetry_1
_geom_angle_site_symmetry_3
_geom_angle_publ_flag
C3 C1 C2 59.2(5) . . ?
C3 C1 S1 118.2(5) . . ?
C2 C1 S1 118.2(5) . . ?
C3 C1 H1 116.3 . . ?
C2 C1 H1 116.3 . . ?
S1 C1 H1 116.3 . . ?
C4 C2 C3 122.5(7) . . ?
C4 C2 C1 115.7(7) . . ?
C3 C2 C1 60.0(5) . . ?
C4 C2 H2 115.6 . . ?
C3 C2 H2 115.6 . . ?
C1 C2 H2 115.6 . . ?
C2 C3 C1 60.8(5) . . ?
C2 C3 H3A 117.7 . . ?
C1 C3 H3A 117.7 . . ?
C2 C3 H3B 117.7 . . ?
C1 C3 H3B 117.7 . . ?
H3A C3 H3B 114.8 . . ?
O3 C4 C2 108.4(6) . . ?
O3 C4 H4A 110.0 . . ?
C2 C4 H4A 110.0 . . ?
O3 C4 H4B 110.0 . . ?
C2 C4 H4B 110.0 . . ?
H4A C4 H4B 108.4 . . ?
O3 C5 C6 109.6(6) . . ?
O3 C5 H5A 109.8 . . ?
C6 C5 H5A 109.8 . . ?
O3 C5 H5B 109.8 . . ?
C6 C5 H5B 109.8 . . ?
H5A C5 H5B 108.2 . . ?
C11 C6 C7 118.5(7) . . ?
C11 C6 C5 119.9(7) . . ?
C7 C6 C5 121.6(7) . . ?
C8 C7 C6 120.6(7) . . ?
C8 C7 H7 119.7 . . ?
C6 C7 H7 119.7 . . ?
C7 C8 C9 120.2(7) . . ?
C7 C8 H8 119.9 . . ?
C9 C8 H8 119.9 . . ?
C10 C9 C8 118.4(7) . . ?
C10 C9 H9 120.8 . . ?
C8 C9 H9 120.8 . . ?
C11 C10 C9 121.3(8) . . ?
C11 C10 H10 119.4 . . ?
C9 C10 H10 119.4 . . ?
C10 C11 C6 121.0(8) . . ?
C10 C11 H11 119.5 . . ?
C6 C11 H11 119.5 . . ?
C17 C12 C13 121.3(7) . . ?
C17 C12 S1 119.5(6) . . ?
C13 C12 S1 119.2(6) . . ?
C14 C13 C12 118.4(7) . . ?
C14 C13 H13 120.8 . . ?
C12 C13 H13 120.8 . . ?
C13 C14 C15 120.4(7) . . ?
C13 C14 H14 119.8 . . ?
C15 C14 H14 119.8 . . ?
C16 C15 C14 119.8(7) . . ?
C16 C15 H15 120.1 . . ?
C14 C15 H15 120.1 . . ?
C17 C16 C15 120.3(7) . . ?
C17 C16 H16 119.8 . . ?
C15 C16 H16 119.8 . . ?
C16 C17 C12 119.7(7) . . ?
C16 C17 H17 120.2 . . ?
C12 C17 H17 120.2 . . ?
C4 O3 C5 113.2(5) . . ?
O1 S1 O2 118.1(3) . . ?
O1 S1 C1 109.3(3) . . ?
O2 S1 C1 108.2(3) . . ?
O1 S1 C12 107.3(3) . . ?
O2 S1 C12 108.2(3) . . ?
C1 S1 C12 104.9(3) . . ?

loop_
_geom_bond_atom_site_label_1
_geom_bond_atom_site_label_2
_geom_bond_distance
_geom_bond_site_symmetry_2
_geom_bond_publ_flag
C1 C3 1.524(9) . ?
C1 C2 1.537(11) . ?
C1 S1 1.730(7) . ?
C1 H1 1.0000 . ?
C2 C4 1.494(11) . ?
C2 C3 1.513(10) . ?
C2 H2 1.0000 . ?
C3 H3A 0.9900 . ?
C3 H3B 0.9900 . ?
C4 O3 1.417(9) . ?
C4 H4A 0.9900 . ?
C4 H4B 0.9900 . ?
C5 O3 1.431(9) . ?
C5 C6 1.501(10) . ?
C5 H5A 0.9900 . ?
C5 H5B 0.9900 . ?
C6 C11 1.383(11) . ?
C6 C7 1.387(10) . ?
C7 C8 1.387(10) . ?
C7 H7 0.9500 . ?
C8 C9 1.397(11) . ?
C8 H8 0.9500 . ?
C9 C10 1.378(11) . ?
C9 H9 0.9500 . ?
C10 C11 1.367(10) . ?
C10 H10 0.9500 . ?
C11 H11 0.9500 . ?
C12 C17 1.398(10) . ?
C12 C13 1.399(10) . ?
C12 S1 1.763(8) . ?
C13 C14 1.394(10) . ?
C13 H13 0.9500 . ?
C14 C15 1.401(11) . ?
C14 H14 0.9500 . ?
C15 C16 1.400(11) . ?
C15 H15 0.9500 . ?
C16 C17 1.368(10) . ?
C16 H16 0.9500 . ?
C17 H17 0.9500 . ?
O1 S1 1.446(5) . ?
O2 S1 1.465(5) . ?

loop_
_geom_torsion_atom_site_label_1
_geom_torsion_atom_site_label_2
_geom_torsion_atom_site_label_3
_geom_torsion_atom_site_label_4
_geom_torsion
_geom_torsion_site_symmetry_1
_geom_torsion_site_symmetry_2
_geom_torsion_site_symmetry_3
_geom_torsion_site_symmetry_4
_geom_torsion_publ_flag
C3 C1 C2 C4 114.3(8) . . . . ?
S1 C1 C2 C4 -137.9(6) . . . . ?
S1 C1 C2 C3 107.8(6) . . . . ?
C4 C2 C3 C1 -103.0(8) . . . . ?
S1 C1 C3 C2 -107.8(7) . . . . ?
C3 C2 C4 O3 143.0(7) . . . . ?
C1 C2 C4 O3 73.6(9) . . . . ?
O3 C5 C6 C11 -162.1(6) . . . . ?
O3 C5 C6 C7 18.7(9) . . . . ?
C11 C6 C7 C8 -1.6(11) . . . . ?
C5 C6 C7 C8 177.6(7) . . . . ?
C6 C7 C8 C9 -0.9(12) . . . . ?
C7 C8 C9 C10 2.2(12) . . . . ?
C8 C9 C10 C11 -1.1(12) . . . . ?
C9 C10 C11 C6 -1.5(12) . . . . ?
C7 C6 C11 C10 2.8(11) . . . . ?
C5 C6 C11 C10 -176.5(7) . . . . ?
C17 C12 C13 C14 4.5(11) . . . . ?
S1 C12 C13 C14 -179.5(6) . . . . ?
C12 C13 C14 C15 -2.3(11) . . . . ?
C13 C14 C15 C16 -0.2(12) . . . . ?
C14 C15 C16 C17 0.7(12) . . . . ?
C15 C16 C17 C12 1.4(11) . . . . ?
C13 C12 C17 C16 -4.1(11) . . . . ?
S1 C12 C17 C16 179.9(6) . . . . ?
C2 C4 O3 C5 171.3(6) . . . . ?
C6 C5 O3 C4 -171.0(6) . . . . ?
C3 C1 S1 O1 26.9(6) . . . . ?
C2 C1 S1 O1 -41.4(6) . . . . ?
C3 C1 S1 O2 -103.0(6) . . . . ?
C2 C1 S1 O2 -171.2(5) . . . . ?
C3 C1 S1 C12 141.7(6) . . . . ?
C2 C1 S1 C12 73.4(6) . . . . ?
C17 C12 S1 O1 -164.3(6) . . . . ?
C13 C12 S1 O1 19.6(7) . . . . ?
C17 C12 S1 O2 -35.8(7) . . . . ?
C13 C12 S1 O2 148.1(6) . . . . ?
C17 C12 S1 C1 79.5(7) . . . . ?
C13 C12 S1 C1 -96.6(6) . . . . ?

loop_
_cod_related_entry_id
_cod_related_entry_database
_cod_related_entry_code
1 ChemSpider 30659234
